data_1562733
loop_
_publ_author_name
'Hao, Wenyu'
'Mei, Dajiang'
'Yin, Wenlong'
'Feng, Kai'
'Yao, Jiyong'
'Wu, Yicheng'

_publ_section_title
;
 Synthesis, structural characterization and optical properties of new
 compounds: Centrosymmetric Ba2GaMQ5 (M=Sb,Bi; Q=Se,Te), Ba2InSbTe5 and
 noncentrosymmetric Ba2InSbSe5
;
_journal_name_full 'Journal of Solid State Chemistry'
_journal_page_first 81
_journal_page_last 86
_journal_paper_doi 10.1016/j.jssc.2012.09.034
_journal_volume 198
_journal_year 2013
_chemical_formula_moiety .
_chemical_formula_sum 'Ba2 Bi Ga Te5'
_chemical_formula_weight 1191.38
_chemical_melting_point .
_space_group_IT_number 62
_space_group_name_Hall '-P 2ac 2n'
_space_group_name_H-M_alt 'P n m a'
_symmetry_cell_setting orthorhombic
_symmetry_space_group_name_H-M 'P n m a'
_atom_sites_solution_hydrogens .
_atom_sites_solution_primary direct
_atom_sites_solution_secondary difmap
_audit_creation_method SHELXL-97
_cell_angle_alpha 90.00
_cell_angle_beta 90.00
_cell_angle_gamma 90.00
_cell_formula_units_Z 4
_cell_length_a 13.638(3)
_cell_length_b 9.6803(19)
_cell_length_c 9.857(2)
_cell_measurement_reflns_used .
_cell_measurement_temperature 153(2)
_cell_measurement_theta_max .
_cell_measurement_theta_min .
_cell_volume 1301.3(5)
_computing_cell_refinement 'CrystalClear (Rigaku Inc., 2008)'
_computing_data_collection 'CrystalClear (Rigaku Inc., 2008)'
_computing_data_reduction 'CrystalClear (Rigaku Inc., 2008)'
_computing_molecular_graphics 'SHELXL-97 (Sheldrick, 1997)'
_computing_publication_material 'SHELXL-97 (Sheldrick, 1997)'
_computing_structure_refinement 'SHELXL-97 (Sheldrick, 2008)'
_computing_structure_solution 'SHELXS-97 (Sheldrick, 2008)'
_diffrn_ambient_temperature 153(2)
_diffrn_detector_area_resol_mean 28.5714
_diffrn_measured_fraction_theta_full 0.998
_diffrn_measured_fraction_theta_max 0.998
_diffrn_measurement_device_type 'Rigaku AFC10 diffractometer'
_diffrn_measurement_method dtprofit.ref
_diffrn_radiation_monochromator 'Graphite Monochromator'
_diffrn_radiation_source 'Rotating Anode'
_diffrn_radiation_type MoK\a
_diffrn_radiation_wavelength 0.71073
_diffrn_reflns_av_R_equivalents 0.1359
_diffrn_reflns_av_sigmaI/netI 0.1031
_diffrn_reflns_limit_h_max 15
_diffrn_reflns_limit_h_min -9
_diffrn_reflns_limit_k_max 10
_diffrn_reflns_limit_k_min -8
_diffrn_reflns_limit_l_max 10
_diffrn_reflns_limit_l_min -10
_diffrn_reflns_number 4352
_diffrn_reflns_theta_full 23.25
_diffrn_reflns_theta_max 23.25
_diffrn_reflns_theta_min 2.95
_exptl_absorpt_coefficient_mu 32.430
_exptl_absorpt_correction_T_max 0.053
_exptl_absorpt_correction_T_min 0.001
_exptl_absorpt_correction_type numerical
_exptl_absorpt_process_details 'face indexed'
_exptl_crystal_colour Black
_exptl_crystal_density_diffrn 6.081
_exptl_crystal_density_method 'not measured'
_exptl_crystal_description Chip
_exptl_crystal_F_000 1944
_exptl_crystal_size_max 0.22
_exptl_crystal_size_mid 0.18
_exptl_crystal_size_min 0.09
_refine_diff_density_max 4.428
_refine_diff_density_min -3.417
_refine_diff_density_rms 1.035
_refine_ls_extinction_coef 0.00040(8)
_refine_ls_extinction_expression Fc^*^=kFc[1+0.001xFc^2^\l^3^/sin(2\q)]^-1/4^
_refine_ls_extinction_method SHELXL
_refine_ls_goodness_of_fit_ref 1.012
_refine_ls_hydrogen_treatment .
_refine_ls_matrix_type full
_refine_ls_number_parameters 50
_refine_ls_number_reflns 997
_refine_ls_number_restraints 0
_refine_ls_restrained_S_all 1.012
_refine_ls_R_factor_all 0.0708
_refine_ls_R_factor_gt 0.0595
_refine_ls_shift/su_max 0.000
_refine_ls_shift/su_mean 0.000
_refine_ls_structure_factor_coef Fsqd
_refine_ls_weighting_details 'calc w=1/[\s^2^(Fo^2^)+(0.0500P)^2^+0.0000P] where P=(Fo^2^+2Fc^2^)/3'
_refine_ls_weighting_scheme calc
_refine_ls_wR_factor_gt 0.1252
_refine_ls_wR_factor_ref 0.1318
_reflns_number_gt 788
_reflns_number_total 997
_reflns_threshold_expression >2sigma(I)
_cod_data_source_file JSSC-2013-198-81.cif
_cod_data_source_block Ba2GaBiTe5
_cod_original_cell_volume 1301.3(4)
_cod_database_code 1562733

loop_
_symmetry_equiv_pos_as_xyz
'x, y, z'
'-x+1/2, -y, z+1/2'
'-x, y+1/2, -z'
'x+1/2, -y+1/2, -z+1/2'
'-x, -y, -z'
'x-1/2, y, -z-1/2'
'x, -y-1/2, z'
'-x-1/2, y-1/2, z-1/2'

loop_
_atom_site_label
_atom_site_type_symbol
_atom_site_fract_x
_atom_site_fract_y
_atom_site_fract_z
_atom_site_U_iso_or_equiv
_atom_site_adp_type
_atom_site_occupancy
_atom_site_symmetry_multiplicity
_atom_site_calc_flag
_atom_site_refinement_flags
_atom_site_disorder_assembly
_atom_site_disorder_group
Ba Ba 0.32525(10) 0.00751(16) 0.38250(15) 0.0126(5) Uani 1 1 d . . .
Ga Ga 0.1023(2) 0.2500 0.1660(4) 0.0100(9) Uani 1 2 d S . .
Bi Bi 0.03087(9) 0.2500 0.52605(14) 0.0127(5) Uani 1 2 d S . .
Te1 Te 0.06235(11) 0.03249(18) 0.31927(16) 0.0114(5) Uani 1 1 d . . .
Te2 Te 0.22763(15) 0.2500 0.6301(2) 0.0112(6) Uani 1 2 d S . .
Te3 Te 0.28871(15) 0.2500 0.1111(2) 0.0116(6) Uani 1 2 d S . .
Te4 Te 0.49300(16) 0.2500 0.5462(2) 0.0118(6) Uani 1 2 d S . .

loop_
_atom_site_aniso_label
_atom_site_aniso_U_11
_atom_site_aniso_U_22
_atom_site_aniso_U_33
_atom_site_aniso_U_23
_atom_site_aniso_U_13
_atom_site_aniso_U_12
Ba 0.0149(8) 0.0025(10) 0.0203(9) 0.0011(7) -0.0007(7) -0.0004(6)
Ga 0.0130(19) 0.002(2) 0.0145(19) 0.000 0.0009(16) 0.000
Bi 0.0143(8) 0.0029(9) 0.0208(8) 0.000 0.0003(6) 0.000
Te1 0.0150(9) 0.0024(11) 0.0169(9) 0.0014(7) 0.0012(7) -0.0007(7)
Te2 0.0134(12) 0.0034(14) 0.0169(12) 0.000 0.0007(10) 0.000
Te3 0.0126(12) 0.0019(14) 0.0201(13) 0.000 0.0019(10) 0.000
Te4 0.0129(12) 0.0049(15) 0.0175(13) 0.000 0.0011(9) 0.000

loop_
_atom_type_symbol
_atom_type_description
_atom_type_scat_dispersion_real
_atom_type_scat_dispersion_imag
_atom_type_scat_source
Ga Ga 0.2307 1.6083 'International Tables Vol C Tables 4.2.6.8 and 6.1.1.4'
Bi Bi -4.1077 10.2566 'International Tables Vol C Tables 4.2.6.8 and 6.1.1.4'
Te Te -0.5308 1.6751 'International Tables Vol C Tables 4.2.6.8 and 6.1.1.4'
Ba Ba -0.3244 2.2819 'International Tables Vol C Tables 4.2.6.8 and 6.1.1.4'

loop_
_geom_angle_atom_site_label_1
_geom_angle_atom_site_label_2
_geom_angle_atom_site_label_3
_geom_angle
_geom_angle_site_symmetry_1
_geom_angle_site_symmetry_3
Te4 Ba Te3 134.11(6) 5_656 .
Te4 Ba Te2 78.01(5) 5_656 2_554
Te3 Ba Te2 84.84(5) . 2_554
Te4 Ba Te2 124.76(6) 5_656 .
Te3 Ba Te2 91.55(5) . .
Te2 Ba Te2 146.95(4) 2_554 .
Te4 Ba Te1 139.40(6) 5_656 .
Te3 Ba Te1 72.13(5) . .
Te2 Ba Te1 74.37(5) 2_554 .
Te2 Ba Te1 73.27(5) . .
Te4 Ba Te4 85.82(4) 5_656 .
Te3 Ba Te4 89.76(5) . .
Te2 Ba Te4 151.26(6) 2_554 .
Te2 Ba Te4 61.21(5) . .
Te1 Ba Te4 130.43(6) . .
Te4 Ba Te3 72.71(5) 5_656 2
Te3 Ba Te3 146.58(5) . 2
Te2 Ba Te3 82.54(5) 2_554 2
Te2 Ba Te3 82.68(5) . 2
Te1 Ba Te3 74.69(5) . 2
Te4 Ba Te3 115.26(6) . 2
Te4 Ba Te1 63.83(5) 5_656 6_656
Te3 Ba Te1 71.77(5) . 6_656
Te2 Ba Te1 81.53(5) 2_554 6_656
Te2 Ba Te1 128.37(6) . 6_656
Te1 Ba Te1 137.91(5) . 6_656
Te4 Ba Te1 69.99(5) . 6_656
Te3 Ba Te1 135.88(6) 2 6_656
Te4 Ba Ga 40.05(6) 5_656 2
Te3 Ba Ga 173.17(8) . 2
Te2 Ba Ga 95.99(6) 2_554 2
Te2 Ba Ga 91.41(6) . 2
Te1 Ba Ga 114.64(7) . 2
Te4 Ba Ga 86.28(6) . 2
Te3 Ba Ga 40.06(6) 2 2
Te1 Ba Ga 101.61(7) 6_656 2
Te4 Ba Ba 134.05(3) 5_656 7_565
Te3 Ba Ba 49.21(4) . 7_565
Te2 Ba Ba 133.90(4) 2_554 7_565
Te2 Ba Ba 49.82(3) . 7_565
Te1 Ba Ba 86.20(4) . 7_565
Te4 Ba Ba 50.02(3) . 7_565
Te3 Ba Ba 132.32(3) 2 7_565
Te1 Ba Ba 86.36(3) 6_656 7_565
Ga Ba Ba 130.06(4) 2 7_565
Te4 Ga Te3 113.45(15) 6_556 .
Te4 Ga Te1 110.20(10) 6_556 .
Te3 Ga Te1 108.66(10) . .
Te4 Ga Te1 110.20(10) 6_556 7_565
Te3 Ga Te1 108.66(10) . 7_565
Te1 Ga Te1 105.35(14) . 7_565
Te4 Ga Ba 63.92(7) 6_556 2_554
Te3 Ga Ba 66.43(8) . 2_554
Te1 Ga Ba 87.27(5) . 2_554
Te1 Ga Ba 167.38(10) 7_565 2_554
Te4 Ga Ba 63.92(7) 6_556 8_665
Te3 Ga Ba 66.43(8) . 8_665
Te1 Ga Ba 167.38(10) . 8_665
Te1 Ga Ba 87.27(5) 7_565 8_665
Ba Ga Ba 80.12(8) 2_554 8_665
Te2 Bi Te1 96.33(5) . .
Te2 Bi Te1 96.33(5) . 7_565
Te1 Bi Te1 90.62(7) . 7_565
Te2 Bi Te1 100.97(5) . 3_556
Te1 Bi Te1 160.11(5) . 3_556
Te1 Bi Te1 77.86(5) 7_565 3_556
Te2 Bi Te1 100.97(5) . 5_556
Te1 Bi Te1 77.86(5) . 5_556
Te1 Bi Te1 160.11(5) 7_565 5_556
Te1 Bi Te1 108.05(7) 3_556 5_556
Ga Te1 Bi 81.78(8) . .
Ga Te1 Bi 168.03(10) . 5_556
Bi Te1 Bi 102.14(5) . 5_556
Ga Te1 Ba 87.02(9) . .
Bi Te1 Ba 94.13(5) . .
Bi Te1 Ba 103.83(5) 5_556 .
Ga Te1 Ba 85.82(9) . 6_556
Bi Te1 Ba 106.37(6) . 6_556
Bi Te1 Ba 82.22(5) 5_556 6_556
Ba Te1 Ba 157.04(5) . 6_556
Bi Te2 Ba 93.42(5) . 8_666
Bi Te2 Ba 93.42(5) . 2
Ba Te2 Ba 87.80(7) 8_666 2
Bi Te2 Ba 95.87(6) . .
Ba Te2 Ba 170.05(7) 8_666 .
Ba Te2 Ba 95.18(2) 2 .
Bi Te2 Ba 95.87(6) . 7_565
Ba Te2 Ba 95.18(2) 8_666 7_565
Ba Te2 Ba 170.05(7) 2 7_565
Ba Te2 Ba 80.36(7) . 7_565
Ga Te3 Ba 88.89(8) . 7_565
Ga Te3 Ba 88.89(8) . .
Ba Te3 Ba 81.57(7) 7_565 .
Ga Te3 Ba 73.51(7) . 2_554
Ba Te3 Ba 162.00(7) 7_565 2_554
Ba Te3 Ba 94.10(2) . 2_554
Ga Te3 Ba 73.51(7) . 8_665
Ba Te3 Ba 94.10(2) 7_565 8_665
Ba Te3 Ba 162.00(7) . 8_665
Ba Te3 Ba 84.64(7) 2_554 8_665
Ga Te4 Ba 76.03(7) 6_656 3_656
Ga Te4 Ba 76.03(7) 6_656 5_656
Ba Te4 Ba 88.11(7) 3_656 5_656
Ga Te4 Ba 90.21(8) 6_656 .
Ba Te4 Ba 165.09(7) 3_656 .
Ba Te4 Ba 94.18(4) 5_656 .
Ga Te4 Ba 90.21(8) 6_656 7_565
Ba Te4 Ba 94.18(4) 3_656 7_565
Ba Te4 Ba 165.09(7) 5_656 7_565
Ba Te4 Ba 79.96(7) . 7_565

loop_
_geom_bond_atom_site_label_1
_geom_bond_atom_site_label_2
_geom_bond_distance
_geom_bond_site_symmetry_2
Ba Te4 3.585(2) 5_656
Ba Te3 3.594(2) .
Ba Te2 3.595(2) 2_554
Ba Te2 3.638(2) .
Ba Te1 3.647(2) .
Ba Te4 3.653(2) .
Ba Te3 3.702(2) 2
Ba Te1 3.804(2) 6_656
Ba Ga 3.873(3) 2
Ba Ba 4.695(3) 7_565
Ga Te4 2.568(4) 6_556
Ga Te3 2.600(4) .
Ga Te1 2.648(3) .
Ga Te1 2.648(3) 7_565
Ga Ba 3.873(3) 2_554
Ga Ba 3.873(3) 8_665
Bi Te2 2.873(3) .
Bi Te1 2.962(2) .
Bi Te1 2.962(2) 7_565
Bi Te1 3.3791(19) 3_556
Bi Te1 3.3791(19) 5_556
Te1 Bi 3.3792(19) 5_556
Te1 Ba 3.804(2) 6_556
Te2 Ba 3.595(2) 8_666
Te2 Ba 3.595(2) 2
Te2 Ba 3.638(2) 7_565
Te3 Ba 3.594(2) 7_565
Te3 Ba 3.702(2) 2_554
Te3 Ba 3.702(2) 8_665
Te4 Ga 2.568(4) 6_656
Te4 Ba 3.585(2) 3_656
Te4 Ba 3.585(2) 5_656
Te4 Ba 3.653(2) 7_565
